data_4023446
loop_
_publ_author_name
'Ryuhei Ookura'
'Keijiro Kito'
'Takashi Ooi'
'Michio Namikoshi'
'Takenori Kusumi'

_publ_section_title
;
 Structure Revision of Circumdatins A and B, Benzodiazepine
 Alkaloids Produced by Marine Fungus Aspergillus ostianus,
 by X-ray Crystallography
;
_journal_name_full 'Journal of Organic Chemistry'
_journal_page_first 4245
_journal_page_last 4247
_journal_paper_doi 10.1021/jo800348d
_journal_volume 73
_journal_year 2008
_chemical_absolute_configuration unk
_chemical_formula_moiety '2(C20 H17 N3 O4), H2 O '
_chemical_formula_sum 'C40 H36 N6 O9'
_chemical_formula_weight 744.76
_chemical_melting_point_gt 471
_chemical_melting_point_lt 472
_chemical_name_common 'circumdatin B '
_space_group_IT_number 4
_symmetry_cell_setting monoclinic
_symmetry_Int_Tables_number 4
_symmetry_space_group_name_Hall 'P 2yb'
_symmetry_space_group_name_H-M 'P 1 21 1'
_audit_creation_date 2008-01-26
_audit_creation_method 'by CrystalStructure 3.6.0'
_cell_angle_alpha 90
_cell_angle_beta 93.195(3)
_cell_angle_gamma 90
_cell_formula_units_Z 2
_cell_length_a 9.6004(8)
_cell_length_b 8.4072(6)
_cell_length_c 21.327(2)
_cell_measurement_reflns_used 10214
_cell_measurement_temperature 173.1
_cell_measurement_theta_max 27.9
_cell_measurement_theta_min 3.1
_cell_volume 1718.7(2)
_computing_cell_refinement PROCESS-AUTO
_computing_data_collection PROCESS-AUTO
_computing_data_reduction CrystalStructure
_computing_publication_material 'CrystalStructure 3.6.0'
_computing_structure_refinement CRYSTALS
_computing_structure_solution SIR97
_diffrn_detector_area_resol_mean 10.00
_diffrn_measured_fraction_theta_full 0.9961
_diffrn_measured_fraction_theta_max 0.9961
_diffrn_measurement_device_type 'Rigaku RAXIS-RAPID'
_diffrn_measurement_method \w
_diffrn_radiation_type 'Mo K\a'
_diffrn_radiation_wavelength 0.7107
_diffrn_reflns_av_R_equivalents 0.089
_diffrn_reflns_limit_h_max 12
_diffrn_reflns_limit_h_min -12
_diffrn_reflns_limit_k_max 11
_diffrn_reflns_limit_k_min -11
_diffrn_reflns_limit_l_max 26
_diffrn_reflns_limit_l_min -28
_diffrn_reflns_number 17516
_diffrn_reflns_theta_full 27.87
_diffrn_reflns_theta_max 27.87
_exptl_absorpt_coefficient_mu 0.104
_exptl_absorpt_correction_type none
_exptl_crystal_colour red
_exptl_crystal_density_diffrn 1.439
_exptl_crystal_density_method 'not measured'
_exptl_crystal_description platelet
_exptl_crystal_F_000 780.00
_exptl_crystal_size_max 0.60
_exptl_crystal_size_mid 0.10
_exptl_crystal_size_min 0.02
_refine_diff_density_max 0.63
_refine_diff_density_min -0.57
_refine_ls_extinction_coef 21(12)
_refine_ls_extinction_method 'Larson (1970) Crystallographic Computing eq. 22'
_refine_ls_goodness_of_fit_ref 1.014
_refine_ls_hydrogen_treatment refall
_refine_ls_number_parameters 542
_refine_ls_number_reflns 4360
_refine_ls_R_factor_gt 0.0480
_refine_ls_shift/su_max 0.0010
_refine_ls_structure_factor_coef Fsqd
_refine_ls_weighting_details 'w = 1/[1.0000\s(Fo^2^)]/(4Fo^2^)'
_refine_ls_weighting_scheme calc
_refine_ls_wR_factor_ref 0.1070
_reflns_number_gt 2044
_reflns_number_total 4360
_reflns_threshold_expression F^2^>2.0\s(F^2^)
_cod_data_source_file jo800348d-File002.cif
_cod_data_source_block '_compound_2'
_cod_depositor_comments
;
The following automatic conversions were performed:

'_chemical_absolute_configuration' value 'unk ' changed to 'unk'
according to the built-in table from CIF Core dictionary named
'cif_core.dic' version 2.4.1 from 2010-06-29.

Automatic conversion script
Id: cif_fix_values 1646 2011-03-28 12:23:43Z adriana 
;
_cod_original_formula_sum 'C40 H36 N6 O9 '
_cod_database_code 4023446

loop_
_symmetry_equiv_pos_site_id
_symmetry_equiv_pos_as_xyz
1 +X,+Y,+Z
2 -X,1/2+Y,-Z

loop_
_atom_site_label
_atom_site_type_symbol
_atom_site_fract_x
_atom_site_fract_y
_atom_site_fract_z
_atom_site_U_iso_or_equiv
_atom_site_adp_type
_atom_site_occupancy
_atom_site_symmetry_multiplicity
_atom_site_calc_flag
_atom_site_refinement_flags
_atom_site_disorder_assembly
_atom_site_disorder_group
O(2) O 0.5063(5) 0.0580(4) 0.5042(2) 0.053(1) Uani 1.00 1 d . . .
O(3) O 0.4539(4) 0.5644(4) 0.8226(2) 0.045(1) Uani 1.00 1 d . . .
O(4) O 0.1201(4) -0.1415(4) 0.8852(2) 0.047(1) Uani 1.00 1 d . . .
O(5) O 0.0457(4) 0.5883(5) 0.6843(2) 0.058(1) Uani 1.00 1 d . . .
O(6) O 0.3896(4) 0.8379(4) 0.6170(2) 0.050(1) Uani 1.00 1 d . . .
O(12) O -0.013(5) 0.079(3) 0.706(2) 0.07(1) Uani 0.15 1 d P . .
O(8) O 0.4824(4) 0.0826(4) 0.7541(1) 0.044(1) Uani 1.00 1 d . . .
O(11) O -0.0098(6) 0.1643(7) 0.7300(3) 0.064(2) Uani 0.85 1 d P . .
O(30) O 0.1450(4) 0.5769(4) 1.0250(2) 0.055(1) Uani 1.00 1 d . . .
O(50) O 0.6357(5) 0.8369(6) 0.8177(3) 0.108(2) Uani 1.00 1 d . . .
N(1) N 0.3314(5) 0.2126(5) 0.5369(2) 0.037(1) Uani 1.00 1 d . . .
N(2) N 0.3795(4) 0.2255(5) 0.6725(2) 0.034(1) Uani 1.00 1 d . . .
N(3) N 0.0296(5) 0.4757(5) 0.9382(2) 0.039(1) Uani 1.00 1 d . . .
N(4) N 0.2455(5) 0.4524(4) 0.8474(2) 0.034(1) Uani 1.00 1 d . . .
N(5) N 0.0412(5) 0.4936(5) 0.7831(2) 0.044(1) Uani 1.00 1 d . . .
N(13) N 0.1359(5) 0.2422(5) 0.6577(2) 0.041(1) Uani 1.00 1 d . . .
C(1) C 0.2338(6) 0.1007(6) 0.7488(2) 0.037(1) Uani 1.00 1 d . . .
C(2) C 0.2298(6) 0.0099(6) 0.8072(2) 0.038(2) Uani 1.00 1 d . . .
C(3) C 0.1426(6) 0.4903(6) 0.9782(2) 0.042(2) Uani 1.00 1 d . . .
C(5) C 0.2599(6) 0.2701(6) 0.6393(2) 0.035(1) Uani 1.00 1 d . . .
C(17) C 0.3293(6) 0.5402(6) 0.8072(2) 0.038(2) Uani 1.00 1 d . . .
C(18) C 0.3139(6) 0.3767(6) 0.9024(2) 0.034(1) Uani 1.00 1 d . . .
C(19) C 0.6947(6) 0.2606(6) 0.5777(3) 0.045(2) Uani 1.00 1 d . . .
C(20) C 0.5569(6) 0.2297(6) 0.5914(2) 0.038(2) Uani 1.00 1 d . . .
C(21) C 0.4315(6) 0.2825(6) 0.8927(3) 0.042(2) Uani 1.00 1 d . . .
C(22) C 0.2598(6) 0.5941(6) 0.7482(2) 0.035(1) Uani 1.00 1 d . . .
C(23) C 0.3041(6) 0.7635(6) 0.6574(2) 0.041(2) Uani 1.00 1 d . . .
C(24) C 0.5167(5) 0.2673(6) 0.6523(2) 0.035(1) Uani 1.00 1 d . . .
C(25) C 0.6067(5) 0.3424(6) 0.6953(2) 0.038(1) Uani 1.00 1 d . . .
C(26) C 0.2794(5) 0.3427(6) 0.5757(2) 0.037(1) Uani 1.00 1 d . . .
C(27) C 0.4550(6) 0.2256(7) 1.0023(3) 0.052(2) Uani 1.00 1 d . . .
C(28) C 0.0193(5) 0.3675(6) 0.8845(2) 0.037(1) Uani 1.00 1 d . . .
C(29) C 0.4639(6) 0.1575(6) 0.5410(2) 0.039(2) Uani 1.00 1 d . . .
C(31) C 0.5368(7) 0.8056(7) 0.6252(3) 0.058(2) Uani 1.00 1 d . . .
C(32) C 0.7851(6) 0.3343(7) 0.6209(3) 0.051(2) Uani 1.00 1 d . . .
C(33) C 0.3719(6) 0.1297(6) 0.7278(2) 0.034(2) Uani 1.00 1 d . . .
C(34) C 0.7421(6) 0.3779(6) 0.6800(3) 0.046(2) Uani 1.00 1 d . . .
C(35) C 0.1213(6) 0.5617(7) 0.7401(2) 0.042(2) Uani 1.00 1 d . . .
C(36) C 0.1040(6) 0.4389(6) 0.8343(2) 0.035(2) Uani 1.00 1 d . . .
C(37) C 0.1262(6) 0.1608(7) 0.7134(3) 0.043(2) Uani 1.00 1 d . . .
C(38) C 0.3502(6) 0.6680(6) 0.7041(2) 0.040(2) Uani 1.00 1 d . . .
C(39) C 0.2681(6) 0.3944(6) 0.9626(2) 0.038(2) Uani 1.00 1 d . . .
C(40) C 0.2508(6) -0.1505(7) 0.9195(2) 0.050(2) Uani 1.00 1 d . . .
C(41) C 0.3414(6) 0.3223(6) 1.0134(2) 0.044(2) Uani 1.00 1 d . . .
C(42) C -0.0983(6) 0.5666(7) 0.9464(3) 0.051(2) Uani 1.00 1 d . . .
C(43) C -0.1904(6) 0.5247(7) 0.8880(3) 0.054(2) Uani 1.00 1 d . . .
C(45) C 0.5014(6) 0.2074(6) 0.9421(3) 0.049(2) Uani 1.00 1 d . . .
C(46) C 0.1450(6) 0.3905(6) 0.5402(2) 0.045(2) Uani 1.00 1 d . . .
C(47) C 0.2226(6) 0.1479(7) 0.4925(2) 0.048(2) Uani 1.00 1 d . . .
C(48) C 0.1178(6) -0.0551(6) 0.8295(2) 0.042(2) Uani 1.00 1 d . . .
C(49) C 0.1610(7) 0.8150(7) 0.6431(3) 0.049(2) Uani 1.00 1 d . . .
C(51) C -0.1383(6) 0.3620(6) 0.8683(3) 0.046(2) Uani 1.00 1 d . . .
C(52) C -0.0745(6) 0.0403(6) 0.7571(3) 0.050(2) Uani 1.00 1 d . . .
C(53) C 0.0482(7) 0.7414(7) 0.6583(2) 0.051(2) Uani 1.00 1 d . . .
C(54) C 0.0918(6) 0.2337(7) 0.5106(3) 0.055(2) Uani 1.00 1 d . . .
C(55) C -0.0223(7) -0.0518(8) 0.8016(3) 0.061(2) Uani 1.00 1 d . . .
H(1) H 0.3153 -0.0039 0.8312 0.046 Uiso 1.00 1 c R . .
H(2) H 0.7252 0.2319 0.5376 0.054 Uiso 1.00 1 c R . .
H(3) H 0.4626 0.2690 0.8515 0.050 Uiso 1.00 1 c R . .
H(4) H 0.5753 0.3698 0.7353 0.046 Uiso 1.00 1 c R . .
H(5) H 0.3437 0.4286 0.5787 0.045 Uiso 1.00 1 c R . .
H(6) H 0.5027 0.1726 1.0365 0.062 Uiso 1.00 1 c R . .
H(7) H 0.0535 0.2651 0.8963 0.045 Uiso 1.00 1 c R . .
H(8) H 0.8786 0.3536 0.6105 0.061 Uiso 1.00 1 c R . .
H(9) H 0.8037 0.4313 0.7094 0.055 Uiso 1.00 1 c R . .
H(10) H 0.4476 0.6480 0.7089 0.049 Uiso 1.00 1 c R . .
H(11) H 0.3126 0.3383 1.0548 0.052 Uiso 1.00 1 c R . .
H(12) H -0.1410 0.5353 0.9836 0.062 Uiso 1.00 1 c R . .
H(13) H -0.0798 0.6776 0.9479 0.062 Uiso 1.00 1 c R . .
H(14) H -0.2858 0.5186 0.8975 0.066 Uiso 1.00 1 c R . .
H(15) H -0.1799 0.6007 0.8557 0.065 Uiso 1.00 1 c R . .
H(16) H 0.5813 0.1444 0.9352 0.059 Uiso 1.00 1 c R . .
H(17) H 0.0804 0.4319 0.5682 0.053 Uiso 1.00 1 c R . .
H(18) H 0.1619 0.4676 0.5090 0.053 Uiso 1.00 1 c R . .
H(19) H 0.2427 0.1711 0.4503 0.058 Uiso 1.00 1 c R . .
H(20) H 0.2138 0.0361 0.4975 0.058 Uiso 1.00 1 c R . .
H(21) H 0.1475 0.9118 0.6206 0.060 Uiso 1.00 1 c R . .
H(22) H -0.1561 0.3459 0.8245 0.055 Uiso 1.00 1 c R . .
H(23) H -0.1812 0.2796 0.8908 0.055 Uiso 1.00 1 c R . .
H(24) H -0.1694 0.0230 0.7438 0.060 Uiso 1.00 1 c R . .
H(25) H -0.0381 0.7960 0.6519 0.061 Uiso 1.00 1 c R . .
H(26) H 0.0437 0.1726 0.5400 0.065 Uiso 1.00 1 c R . .
H(27) H 0.0315 0.2542 0.4747 0.065 Uiso 1.00 1 c R . .
H(28) H -0.0851 -0.1275 0.8174 0.073 Uiso 1.00 1 c R . .
H(29) H 0.2422 -0.2148 0.9557 0.060 Uiso 1.00 1 c R . .
H(30) H 0.3186 -0.1953 0.8940 0.060 Uiso 1.00 1 c R . .
H(31) H 0.2788 -0.0463 0.9319 0.060 Uiso 1.00 1 c R . .
H(32) H 0.5852 0.8667 0.5960 0.070 Uiso 1.00 1 c R . .
H(33) H 0.5690 0.8334 0.6667 0.070 Uiso 1.00 1 c R . .
H(34) H 0.5534 0.6957 0.6185 0.070 Uiso 1.00 1 c R . .
H(35) H 0.5587 0.7415 0.8324 0.127 Uiso 1.00 1 c R . .
H(36) H 0.5727 0.8685 0.7694 0.127 Uiso 1.00 1 c R . .

loop_
_atom_site_aniso_label
_atom_site_aniso_U_11
_atom_site_aniso_U_22
_atom_site_aniso_U_33
_atom_site_aniso_U_12
_atom_site_aniso_U_13
_atom_site_aniso_U_23
O(2) 0.071(3) 0.043(2) 0.045(2) 0.011(2) 0.019(2) -0.002(2)
O(3) 0.033(2) 0.051(2) 0.051(2) -0.005(2) 0.002(2) 0.004(2)
O(4) 0.047(3) 0.051(2) 0.045(2) -0.005(2) 0.006(2) 0.016(2)
O(5) 0.060(3) 0.063(3) 0.048(2) -0.003(2) -0.013(2) 0.006(2)
O(6) 0.058(3) 0.048(2) 0.046(2) 0.005(2) 0.013(2) 0.012(2)
O(12) 0.11(3) 0.04(2) 0.08(3) 0.01(2) 0.02(2) 0.01(2)
O(8) 0.039(2) 0.050(2) 0.044(2) 0.002(2) 0.001(2) 0.007(2)
O(11) 0.031(3) 0.067(4) 0.097(5) 0.009(3) 0.024(3) 0.039(4)
O(30) 0.071(3) 0.054(2) 0.040(2) -0.010(2) 0.012(2) -0.011(2)
O(50) 0.068(4) 0.084(3) 0.165(5) -0.028(3) -0.052(3) 0.053(3)
N(1) 0.031(3) 0.041(2) 0.039(2) 0.000(2) 0.001(2) 0.001(2)
N(2) 0.029(3) 0.036(2) 0.037(2) 0.002(2) 0.004(2) -0.001(2)
N(3) 0.037(3) 0.037(2) 0.043(3) 0.004(2) 0.005(2) -0.001(2)
N(4) 0.031(3) 0.034(2) 0.039(2) 0.001(2) 0.006(2) 0.006(2)
N(5) 0.044(3) 0.052(3) 0.035(2) 0.001(2) -0.000(2) 0.006(2)
N(13) 0.031(3) 0.050(3) 0.043(3) -0.003(2) 0.004(2) 0.006(2)
C(1) 0.025(3) 0.044(3) 0.041(3) -0.004(2) 0.001(2) -0.003(2)
C(2) 0.043(4) 0.041(3) 0.032(3) -0.000(3) 0.003(3) 0.004(2)
C(3) 0.053(4) 0.040(3) 0.033(3) -0.006(3) 0.004(3) 0.003(2)
C(5) 0.032(3) 0.040(3) 0.032(3) 0.001(2) -0.002(2) -0.005(2)
C(17) 0.039(4) 0.036(3) 0.041(3) -0.002(3) 0.012(3) -0.000(2)
C(18) 0.036(3) 0.033(3) 0.033(3) -0.005(2) -0.003(2) 0.006(2)
C(19) 0.034(3) 0.054(3) 0.047(3) 0.005(3) 0.009(3) 0.008(3)
C(20) 0.032(3) 0.038(3) 0.046(3) 0.003(3) 0.006(3) 0.009(3)
C(21) 0.036(3) 0.038(3) 0.053(3) -0.002(3) 0.000(3) 0.000(3)
C(22) 0.036(3) 0.042(3) 0.028(3) 0.002(3) 0.001(2) 0.002(2)
C(23) 0.051(4) 0.035(3) 0.039(3) 0.005(3) 0.012(3) 0.005(3)
C(24) 0.030(3) 0.032(3) 0.043(3) -0.003(2) 0.006(3) 0.007(2)
C(25) 0.030(3) 0.040(3) 0.045(3) -0.001(3) 0.002(2) 0.002(3)
C(26) 0.036(3) 0.040(3) 0.036(3) 0.004(3) 0.004(2) -0.003(2)
C(27) 0.049(4) 0.050(3) 0.055(4) -0.013(3) -0.011(3) 0.011(3)
C(28) 0.042(3) 0.032(3) 0.037(3) -0.004(3) -0.000(2) 0.002(2)
C(29) 0.045(4) 0.037(3) 0.036(3) 0.002(3) 0.007(3) 0.003(2)
C(31) 0.065(5) 0.052(4) 0.059(4) 0.004(3) 0.024(3) 0.012(3)
C(32) 0.030(3) 0.060(4) 0.061(4) 0.004(3) 0.001(3) 0.017(3)
C(33) 0.035(3) 0.034(3) 0.034(3) 0.001(2) 0.000(3) 0.001(2)
C(34) 0.035(3) 0.051(3) 0.053(3) -0.004(3) -0.005(3) 0.013(3)
C(35) 0.044(4) 0.052(3) 0.030(3) 0.005(3) -0.005(3) 0.001(3)
C(36) 0.035(4) 0.039(3) 0.031(3) -0.000(2) -0.002(2) -0.003(2)
C(37) 0.025(3) 0.060(3) 0.045(3) -0.001(3) 0.003(3) 0.002(3)
C(38) 0.045(4) 0.041(3) 0.036(3) 0.005(3) 0.006(3) 0.008(2)
C(39) 0.040(4) 0.033(3) 0.042(3) -0.007(2) 0.002(3) -0.001(2)
C(40) 0.058(4) 0.048(3) 0.044(3) -0.001(3) -0.002(3) 0.005(3)
C(41) 0.048(4) 0.046(3) 0.037(3) -0.013(3) -0.002(3) 0.007(3)
C(42) 0.047(4) 0.048(3) 0.060(4) 0.009(3) 0.018(3) 0.006(3)
C(43) 0.033(4) 0.053(3) 0.078(4) 0.008(3) 0.008(3) 0.012(3)
C(45) 0.039(4) 0.044(3) 0.065(4) -0.006(3) -0.005(3) 0.006(3)
C(46) 0.036(3) 0.057(3) 0.040(3) -0.002(3) -0.009(3) 0.002(3)
C(47) 0.048(4) 0.059(4) 0.038(3) -0.014(3) -0.001(3) -0.003(3)
C(48) 0.043(4) 0.040(3) 0.042(3) 0.000(3) 0.007(3) 0.007(3)
C(49) 0.055(4) 0.048(3) 0.045(3) -0.005(3) 0.006(3) -0.008(3)
C(51) 0.037(4) 0.047(3) 0.054(3) -0.003(3) -0.001(3) 0.007(3)
C(52) 0.038(4) 0.050(3) 0.062(4) -0.013(3) 0.004(3) 0.013(3)
C(53) 0.065(5) 0.044(3) 0.043(3) 0.010(3) -0.007(3) -0.004(3)
C(54) 0.045(4) 0.072(4) 0.046(3) -0.011(3) -0.004(3) 0.004(3)
C(55) 0.046(4) 0.074(4) 0.063(4) -0.013(3) 0.002(3) 0.027(3)

loop_
_atom_type_symbol
_atom_type_description
_atom_type_scat_dispersion_real
_atom_type_scat_dispersion_imag
_atom_type_scat_source
C C 0.003 0.002
;
International Tables for Crystallography
(1992, Vol. C, Tables 4.2.6.8 and 6.1.1.4)
;
H H 0.000 0.000
;
International Tables for Crystallography
(1992, Vol. C, Table 6.1.1.4)
;
N N 0.006 0.003
;
International Tables for Crystallography
(1992, Vol. C, Tables 4.2.6.8 and 6.1.1.4)
;
O O 0.011 0.006
;
International Tables for Crystallography
(1992, Vol. C, Tables 4.2.6.8 and 6.1.1.4)
;

loop_
_geom_angle_atom_site_label_1
_geom_angle_atom_site_label_2
_geom_angle_atom_site_label_3
_geom_angle
_geom_angle_publ_flag
_geom_angle_site_symmetry_1
_geom_angle_site_symmetry_2
_geom_angle_site_symmetry_3
O(2) C(29) N(1) 122.3(5) ? . . .
O(2) C(29) C(20) 122.1(5) ? . . .
O(3) C(17) N(4) 119.8(4) ? . . .
O(3) C(17) C(22) 124.4(5) ? . . .
C(48) O(4) C(40) 116.1(4) ? . . .
O(4) C(48) C(2) 123.4(5) ? . . .
O(4) C(48) C(55) 109.4(5) ? . . .
O(5) C(35) C(22) 122.8(5) ? . . .
O(5) C(35) N(5) 111.2(5) ? . . .
C(53) O(5) C(35) 118.1(4) ? . . .
O(5) C(53) C(49) 124.5(6) ? . . .
O(6) C(23) C(38) 123.9(5) ? . . .
O(6) C(23) C(49) 108.9(4) ? . . .
C(31) O(6) C(23) 117.0(4) ? . . .
O(12) O(11) C(52) 67(2) ? . . .
C(52) O(12) O(11) 74(2) ? . . .
O(12) O(11) C(37) 80(2) ? . . .
C(37) O(12) O(11) 64(2) ? . . .
C(52) O(12) C(37) 118(2) ? . . .
O(12) C(37) N(13) 104(1) ? . . .
O(12) C(37) O(11) 35(1) ? . . .
O(12) C(37) C(1) 122(1) ? . . .
O(12) C(52) C(55) 125(1) ? . . .
O(12) C(52) O(11) 38(1) ? . . .
O(8) C(33) C(1) 125.8(4) ? . . .
O(8) C(33) N(2) 118.1(5) ? . . .
C(52) O(11) C(37) 123.8(5) ? . . .
O(11) C(37) N(13) 108.8(5) ? . . .
O(11) C(37) C(1) 125.2(5) ? . . .
O(11) C(52) C(55) 126.8(6) ? . . .
O(30) C(3) N(3) 122.9(5) ? . . .
O(30) C(3) C(39) 121.2(5) ? . . .
C(29) N(1) C(26) 124.4(4) ? . . .
C(47) N(1) C(26) 112.6(4) ? . . .
N(1) C(26) C(5) 105.5(4) ? . . .
N(1) C(26) C(46) 102.9(4) ? . . .
N(1) C(29) C(20) 115.5(4) ? . . .
C(47) N(1) C(29) 123.1(4) ? . . .
N(1) C(47) C(54) 103.2(4) ? . . .
N(2) C(5) N(13) 123.6(4) ? . . .
C(24) N(2) C(5) 122.0(4) ? . . .
C(33) N(2) C(5) 120.0(4) ? . . .
N(2) C(5) C(26) 115.7(5) ? . . .
N(2) C(24) C(20) 121.2(4) ? . . .
N(2) C(24) C(25) 117.4(4) ? . . .
C(33) N(2) C(24) 117.9(4) ? . . .
N(2) C(33) C(1) 116.0(4) ? . . .
N(3) C(3) C(39) 115.9(4) ? . . .
C(42) N(3) C(3) 121.8(4) ? . . .
C(28) N(3) C(3) 124.7(4) ? . . .
N(3) C(28) C(36) 107.1(4) ? . . .
C(42) N(3) C(28) 113.5(4) ? . . .
N(3) C(28) C(51) 102.6(4) ? . . .
N(3) C(42) C(43) 103.5(4) ? . . .
C(18) N(4) C(17) 117.9(4) ? . . .
N(4) C(17) C(22) 115.8(5) ? . . .
C(36) N(4) C(17) 120.5(4) ? . . .
N(4) C(18) C(21) 117.3(4) ? . . .
C(36) N(4) C(18) 121.5(4) ? . . .
N(4) C(18) C(39) 123.0(4) ? . . .
N(4) C(36) N(5) 123.1(5) ? . . .
N(4) C(36) C(28) 117.1(4) ? . . .
N(5) C(35) C(22) 126.0(5) ? . . .
C(36) N(5) C(35) 117.6(5) ? . . .
N(5) C(36) C(28) 119.7(5) ? . . .
C(37) N(13) C(5) 117.2(4) ? . . .
N(13) C(5) C(26) 120.5(4) ? . . .
N(13) C(37) C(1) 125.8(5) ? . . .
C(1) C(2) C(48) 125.8(5) ? . . .
C(37) C(1) C(2) 128.2(5) ? . . .
C(33) C(1) C(2) 114.8(4) ? . . .
C(37) C(1) C(33) 117.0(5) ? . . .
C(2) C(48) C(55) 127.2(5) ? . . .
C(3) C(39) C(18) 124.2(4) ? . . .
C(3) C(39) C(41) 115.8(5) ? . . .
C(5) C(26) C(46) 114.3(4) ? . . .
C(17) C(22) C(35) 116.3(5) ? . . .
C(17) C(22) C(38) 115.3(5) ? . . .
C(39) C(18) C(21) 119.7(4) ? . . .
C(18) C(21) C(45) 120.7(5) ? . . .
C(18) C(39) C(41) 119.9(5) ? . . .
C(19) C(20) C(29) 117.5(5) ? . . .
C(19) C(20) C(24) 117.6(5) ? . . .
C(32) C(19) C(20) 120.8(5) ? . . .
C(19) C(32) C(34) 121.0(5) ? . . .
C(29) C(20) C(24) 125.0(5) ? . . .
C(20) C(24) C(25) 121.5(5) ? . . .
C(21) C(45) C(27) 119.3(5) ? . . .
C(38) C(22) C(35) 128.3(5) ? . . .
C(22) C(38) C(23) 123.6(5) ? . . .
C(49) C(23) C(38) 127.1(5) ? . . .
C(23) C(49) C(53) 126.5(5) ? . . .
C(24) C(25) C(34) 120.2(5) ? . . .
C(25) C(34) C(32) 118.8(5) ? . . .
C(26) C(46) C(54) 103.4(4) ? . . .
C(27) C(41) C(39) 119.2(5) ? . . .
C(45) C(27) C(41) 121.1(5) ? . . .
C(51) C(28) C(36) 114.6(4) ? . . .
C(28) C(51) C(43) 104.3(4) ? . . .
C(42) C(43) C(51) 104.4(4) ? . . .
C(46) C(54) C(47) 104.6(4) ? . . .
C(48) C(55) C(52) 128.6(6) ? . . .
O(4) C(40) H(29) 109.5884 ? . . .
O(4) C(40) H(30) 109.9198 ? . . .
O(4) C(40) H(31) 108.8994 ? . . .
O(5) C(53) H(25) 117.7829 ? . . .
O(6) C(31) H(32) 109.2581 ? . . .
O(6) C(31) H(33) 109.4867 ? . . .
O(6) C(31) H(34) 109.6610 ? . . .
O(12) C(52) H(24) 105.1079 ? . . .
O(11) C(52) H(24) 116.3825 ? . . .
H(36) O(50) H(35) 95.1018 ? . . .
N(1) C(26) H(5) 111.2550 ? . . .
N(1) C(47) H(19) 111.0016 ? . . .
N(1) C(47) H(20) 110.9383 ? . . .
N(3) C(28) H(7) 110.4306 ? . . .
N(3) C(42) H(12) 110.9855 ? . . .
N(3) C(42) H(13) 111.1125 ? . . .
C(1) C(2) H(1) 117.4403 ? . . .
H(1) C(2) C(48) 116.7866 ? . . .
C(5) C(26) H(5) 111.0903 ? . . .
C(18) C(21) H(3) 120.0333 ? . . .
H(2) C(19) C(20) 119.0029 ? . . .
H(2) C(19) C(32) 120.1648 ? . . .
C(19) C(32) H(8) 119.2765 ? . . .
H(3) C(21) C(45) 119.2664 ? . . .
C(21) C(45) H(16) 120.2279 ? . . .
C(22) C(38) H(10) 118.3294 ? . . .
C(23) C(38) H(10) 118.0198 ? . . .
C(23) C(49) H(21) 117.4004 ? . . .
C(24) C(25) H(4) 119.3550 ? . . .
H(4) C(25) C(34) 120.4453 ? . . .
C(25) C(34) H(9) 120.2163 ? . . .
C(26) C(46) H(17) 110.6395 ? . . .
H(5) C(26) C(46) 111.3953 ? . . .
C(26) C(46) H(18) 110.9509 ? . . .
C(27) C(41) H(11) 120.8530 ? . . .
H(6) C(27) C(41) 119.4604 ? . . .
C(27) C(45) H(16) 120.4357 ? . . .
H(6) C(27) C(45) 119.4592 ? . . .
H(7) C(28) C(36) 110.9680 ? . . .
H(7) C(28) C(51) 110.7853 ? . . .
C(28) C(51) H(22) 110.3201 ? . . .
C(28) C(51) H(23) 110.9799 ? . . .
H(33) C(31) H(32) 109.4746 ? . . .
H(34) C(31) H(32) 109.4717 ? . . .
H(34) C(31) H(33) 109.4750 ? . . .
H(8) C(32) C(34) 119.7069 ? . . .
C(32) C(34) H(9) 120.9751 ? . . .
C(39) C(41) H(11) 119.9712 ? . . .
H(30) C(40) H(29) 109.4687 ? . . .
H(31) C(40) H(29) 109.4790 ? . . .
H(31) C(40) H(30) 109.4704 ? . . .
H(12) C(42) C(43) 111.0781 ? . . .
H(13) C(42) C(43) 110.6605 ? . . .
C(42) C(43) H(14) 111.0850 ? . . .
C(42) C(43) H(15) 110.9059 ? . . .
H(13) C(42) H(12) 109.4542 ? . . .
C(43) C(51) H(22) 110.8603 ? . . .
H(14) C(43) C(51) 110.2576 ? . . .
H(15) C(43) C(51) 110.6795 ? . . .
C(43) C(51) H(23) 110.8878 ? . . .
H(15) C(43) H(14) 109.4569 ? . . .
H(17) C(46) C(54) 110.9923 ? . . .
H(18) C(46) C(54) 111.2724 ? . . .
C(46) C(54) H(26) 110.8364 ? . . .
C(46) C(54) H(27) 110.4367 ? . . .
H(18) C(46) H(17) 109.4506 ? . . .
H(19) C(47) C(54) 110.9432 ? . . .
H(20) C(47) C(54) 111.2003 ? . . .
C(47) C(54) H(26) 110.5211 ? . . .
C(47) C(54) H(27) 110.9542 ? . . .
H(20) C(47) H(19) 109.4581 ? . . .
C(48) C(55) H(28) 115.8998 ? . . .
H(21) C(49) C(53) 116.1348 ? . . .
C(49) C(53) H(25) 117.6836 ? . . .
H(23) C(51) H(22) 109.4544 ? . . .
C(52) C(55) H(28) 115.4539 ? . . .
H(24) C(52) C(55) 116.6870 ? . . .
H(27) C(54) H(26) 109.4608 ? . . .

loop_
_geom_bond_atom_site_label_1
_geom_bond_atom_site_label_2
_geom_bond_distance
_geom_bond_publ_flag
_geom_bond_site_symmetry_1
_geom_bond_site_symmetry_2
O(2) C(29) 1.232(6) ? . .
O(3) C(17) 1.239(7) ? . .
O(4) C(40) 1.418(7) ? . .
O(4) C(48) 1.390(6) ? . .
O(5) C(35) 1.377(6) ? . .
O(5) C(53) 1.402(7) ? . .
O(6) C(23) 1.373(7) ? . .
O(6) C(31) 1.441(7) ? . .
O(12) O(11) 0.88(3) ? . .
O(12) C(37) 1.51(4) ? . .
O(12) C(52) 1.30(4) ? . .
O(8) C(33) 1.237(6) ? . .
O(11) O(12) 0.88(3) ? . .
O(11) C(37) 1.372(8) ? . .
O(11) C(52) 1.359(8) ? . .
O(30) C(3) 1.234(6) ? . .
N(1) C(26) 1.475(6) ? . .
N(1) C(29) 1.352(7) ? . .
N(1) C(47) 1.474(7) ? . .
N(2) C(5) 1.367(7) ? . .
N(2) C(24) 1.452(7) ? . .
N(2) C(33) 1.435(6) ? . .
N(3) C(3) 1.349(7) ? . .
N(3) C(28) 1.462(6) ? . .
N(3) C(42) 1.465(7) ? . .
N(4) C(17) 1.416(7) ? . .
N(4) C(18) 1.458(6) ? . .
N(4) C(36) 1.376(7) ? . .
N(5) C(35) 1.355(7) ? . .
N(5) C(36) 1.302(6) ? . .
N(13) C(5) 1.296(7) ? . .
N(13) C(37) 1.379(7) ? . .
C(1) C(2) 1.463(7) ? . .
C(1) C(33) 1.443(8) ? . .
C(1) C(37) 1.343(7) ? . .
C(2) C(48) 1.319(8) ? . .
C(3) C(39) 1.502(8) ? . .
C(5) C(26) 1.510(7) ? . .
C(17) C(22) 1.463(7) ? . .
C(18) C(21) 1.404(7) ? . .
C(18) C(39) 1.388(7) ? . .
C(19) C(20) 1.396(8) ? . .
C(19) C(32) 1.378(8) ? . .
C(20) C(24) 1.411(7) ? . .
C(20) C(29) 1.488(7) ? . .
C(21) C(45) 1.371(7) ? . .
C(22) C(35) 1.359(8) ? . .
C(22) C(38) 1.454(7) ? . .
C(23) C(38) 1.336(7) ? . .
C(23) C(49) 1.457(8) ? . .
C(24) C(25) 1.377(7) ? . .
C(25) C(34) 1.390(8) ? . .
C(26) C(46) 1.512(7) ? . .
C(27) C(41) 1.391(8) ? . .
C(27) C(45) 1.391(8) ? . .
C(28) C(36) 1.505(7) ? . .
C(28) C(51) 1.533(7) ? . .
C(32) C(34) 1.398(8) ? . .
C(37) O(12) 1.51(4) ? . .
C(39) C(41) 1.397(7) ? . .
C(42) C(43) 1.528(8) ? . .
C(43) C(51) 1.523(8) ? . .
C(46) C(54) 1.537(8) ? . .
C(47) C(54) 1.517(8) ? . .
C(48) C(55) 1.441(9) ? . .
C(49) C(53) 1.303(9) ? . .
C(52) O(12) 1.30(4) ? . .
C(52) C(55) 1.304(8) ? . .
O(50) H(35) 1.1457 ? . .
O(50) H(36) 1.1946 ? . .
C(2) H(1) 0.9501 ? . .
C(19) H(2) 0.9501 ? . .
C(21) H(3) 0.9501 ? . .
C(25) H(4) 0.9499 ? . .
C(26) H(5) 0.9500 ? . .
C(27) H(6) 0.9500 ? . .
C(28) H(7) 0.9500 ? . .
C(31) H(32) 0.9499 ? . .
C(31) H(33) 0.9500 ? . .
C(31) H(34) 0.9500 ? . .
C(32) H(8) 0.9500 ? . .
C(34) H(9) 0.9499 ? . .
C(38) H(10) 0.9500 ? . .
C(40) H(29) 0.9500 ? . .
C(40) H(30) 0.9499 ? . .
C(40) H(31) 0.9500 ? . .
C(41) H(11) 0.9501 ? . .
C(42) H(12) 0.9500 ? . .
C(42) H(13) 0.9500 ? . .
C(43) H(14) 0.9499 ? . .
C(43) H(15) 0.9500 ? . .
C(45) H(16) 0.9500 ? . .
C(46) H(17) 0.9500 ? . .
C(46) H(18) 0.9500 ? . .
C(47) H(19) 0.9499 ? . .
C(47) H(20) 0.9500 ? . .
C(49) H(21) 0.9500 ? . .
C(51) H(22) 0.9500 ? . .
C(51) H(23) 0.9499 ? . .
C(52) H(24) 0.9500 ? . .
C(53) H(25) 0.9500 ? . .
C(54) H(26) 0.9500 ? . .
C(54) H(27) 0.9500 ? . .
C(55) H(28) 0.9501 ? . .

loop_
_geom_torsion_atom_site_label_1
_geom_torsion_atom_site_label_2
_geom_torsion_atom_site_label_3
_geom_torsion_atom_site_label_4
_geom_torsion
_geom_torsion_publ_flag
_geom_torsion_site_symmetry_1
_geom_torsion_site_symmetry_2
_geom_torsion_site_symmetry_3
_geom_torsion_site_symmetry_4
C(48) O(4) C(40) H(29) -177.9 ? . . . .
C(48) O(4) C(40) H(30) -57.6 ? . . . .
C(48) O(4) C(40) H(31) 62.3 ? . . . .
C(40) O(4) C(48) C(2) 3.0(7) ? . . . .
C(40) O(4) C(48) C(55) -177.7(4) ? . . . .
C(53) O(5) C(35) N(5) 128.2(5) ? . . . .
C(53) O(5) C(35) C(22) -54.8(7) ? . . . .
C(35) O(5) C(53) C(49) 58.4(7) ? . . . .
C(35) O(5) C(53) H(25) -120.6 ? . . . .
C(31) O(6) C(23) C(38) 1.8(7) ? . . . .
C(31) O(6) C(23) C(49) 178.0(4) ? . . . .
C(23) O(6) C(31) H(32) -177.6 ? . . . .
C(23) O(6) C(31) H(33) -57.7 ? . . . .
C(23) O(6) C(31) H(34) 62.4 ? . . . .
C(37) O(12) O(11) C(52) -132(2) ? . . . .
C(52) O(12) O(11) C(37) 132(2) ? . . . .
O(11) O(12) C(37) N(13) -102(3) ? . . . .
O(11) O(12) C(37) C(1) 106(3) ? . . . .
C(52) O(12) C(37) O(11) -53(2) ? . . . .
C(52) O(12) C(37) N(13) -156(2) ? . . . .
C(52) O(12) C(37) C(1) 53(3) ? . . . .
O(11) O(12) C(52) C(55) -106(3) ? . . . .
O(11) O(12) C(52) H(24) 113.6 ? . . . .
C(37) O(12) C(52) O(11) 48(2) ? . . . .
C(37) O(12) C(52) C(55) -58(3) ? . . . .
C(37) O(12) C(52) H(24) 162.0 ? . . . .
O(12) O(11) C(37) N(13) 87.8(7) ? . . . .
O(12) O(11) C(37) C(1) -97.9(8) ? . . . .
C(52) O(11) C(37) O(12) 54(2) ? . . . .
C(52) O(11) C(37) N(13) 142.3(6) ? . . . .
C(52) O(11) C(37) C(1) -43.4(9) ? . . . .
O(12) O(11) C(52) C(55) 103.0(8) ? . . . .
O(12) O(11) C(52) H(24) -80.9 ? . . . .
C(37) O(11) C(52) O(12) -60(3) ? . . . .
C(37) O(11) C(52) C(55) 42(1) ? . . . .
C(37) O(11) C(52) H(24) -141.6 ? . . . .
C(29) N(1) C(26) C(5) -76.6(5) ? . . . .
C(29) N(1) C(26) C(46) 163.3(4) ? . . . .
C(29) N(1) C(26) H(5) 43.9 ? . . . .
C(47) N(1) C(26) C(5) 103.4(4) ? . . . .
C(47) N(1) C(26) C(46) -16.6(5) ? . . . .
C(47) N(1) C(26) H(5) -136.0 ? . . . .
C(26) N(1) C(29) O(2) -173.6(4) ? . . . .
C(26) N(1) C(29) C(20) 4.0(7) ? . . . .
C(47) N(1) C(29) O(2) 6.3(7) ? . . . .
C(47) N(1) C(29) C(20) -176.1(4) ? . . . .
C(26) N(1) C(47) C(54) -6.2(5) ? . . . .
C(26) N(1) C(47) H(19) 112.7 ? . . . .
C(26) N(1) C(47) H(20) -125.3 ? . . . .
C(29) N(1) C(47) C(54) 173.9(4) ? . . . .
C(29) N(1) C(47) H(19) -67.2 ? . . . .
C(29) N(1) C(47) H(20) 54.7 ? . . . .
C(24) N(2) C(5) N(13) -176.2(4) ? . . . .
C(24) N(2) C(5) C(26) 9.1(6) ? . . . .
C(33) N(2) C(5) N(13) 6.1(7) ? . . . .
C(33) N(2) C(5) C(26) -168.6(4) ? . . . .
C(5) N(2) C(24) C(20) -54.1(6) ? . . . .
C(5) N(2) C(24) C(25) 127.0(5) ? . . . .
C(33) N(2) C(24) C(20) 123.6(5) ? . . . .
C(33) N(2) C(24) C(25) -55.3(6) ? . . . .
C(5) N(2) C(33) O(8) 175.1(4) ? . . . .
C(5) N(2) C(33) C(1) -6.5(6) ? . . . .
C(24) N(2) C(33) O(8) -2.7(6) ? . . . .
C(24) N(2) C(33) C(1) 175.7(4) ? . . . .
C(28) N(3) C(3) O(30) -176.1(4) ? . . . .
C(28) N(3) C(3) C(39) 4.2(7) ? . . . .
C(42) N(3) C(3) O(30) 2.0(8) ? . . . .
C(42) N(3) C(3) C(39) -177.8(4) ? . . . .
C(3) N(3) C(28) C(36) -75.2(5) ? . . . .
C(3) N(3) C(28) C(51) 163.8(4) ? . . . .
C(3) N(3) C(28) H(7) 45.7 ? . . . .
C(42) N(3) C(28) C(36) 106.6(4) ? . . . .
C(42) N(3) C(28) C(51) -14.4(5) ? . . . .
C(42) N(3) C(28) H(7) -132.5 ? . . . .
C(3) N(3) C(42) C(43) 174.8(4) ? . . . .
C(3) N(3) C(42) H(12) -66.0 ? . . . .
C(3) N(3) C(42) H(13) 56.1 ? . . . .
C(28) N(3) C(42) C(43) -6.9(5) ? . . . .
C(28) N(3) C(42) H(12) 112.3 ? . . . .
C(28) N(3) C(42) H(13) -125.7 ? . . . .
C(18) N(4) C(17) O(3) -7.3(6) ? . . . .
C(18) N(4) C(17) C(22) 171.4(4) ? . . . .
C(36) N(4) C(17) O(3) 173.0(4) ? . . . .
C(36) N(4) C(17) C(22) -8.2(6) ? . . . .
C(17) N(4) C(18) C(21) -50.6(6) ? . . . .
C(17) N(4) C(18) C(39) 129.3(5) ? . . . .
C(36) N(4) C(18) C(21) 129.0(5) ? . . . .
C(36) N(4) C(18) C(39) -51.1(6) ? . . . .
C(17) N(4) C(36) N(5) 5.4(7) ? . . . .
C(17) N(4) C(36) C(28) -170.1(4) ? . . . .
C(18) N(4) C(36) N(5) -174.2(4) ? . . . .
C(18) N(4) C(36) C(28) 10.3(6) ? . . . .
C(36) N(5) C(35) O(5) 169.3(4) ? . . . .
C(36) N(5) C(35) C(22) -7.6(8) ? . . . .
C(35) N(5) C(36) N(4) 2.4(7) ? . . . .
C(35) N(5) C(36) C(28) 177.8(4) ? . . . .
C(37) N(13) C(5) N(2) -1.0(7) ? . . . .
C(37) N(13) C(5) C(26) 173.4(4) ? . . . .
C(5) N(13) C(37) O(12) -153(1) ? . . . .
C(5) N(13) C(37) O(11) 170.6(5) ? . . . .
C(5) N(13) C(37) C(1) -3.6(8) ? . . . .
C(33) C(1) C(2) C(48) -167.2(5) ? . . . .
C(33) C(1) C(2) H(1) 12.7 ? . . . .
C(37) C(1) C(2) C(48) 13.7(9) ? . . . .
C(37) C(1) C(2) H(1) -166.4 ? . . . .
C(2) C(1) C(33) O(8) 1.4(7) ? . . . .
C(2) C(1) C(33) N(2) -176.9(4) ? . . . .
C(37) C(1) C(33) O(8) -179.4(5) ? . . . .
C(37) C(1) C(33) N(2) 2.4(7) ? . . . .
C(2) C(1) C(37) O(12) -33(1) ? . . . .
C(2) C(1) C(37) O(11) 8.5(9) ? . . . .
C(2) C(1) C(37) N(13) -178.2(5) ? . . . .
C(33) C(1) C(37) O(12) 146(1) ? . . . .
C(33) C(1) C(37) O(11) -170.6(5) ? . . . .
C(33) C(1) C(37) N(13) 2.7(8) ? . . . .
C(1) C(2) C(48) O(4) 179.5(4) ? . . . .
C(1) C(2) C(48) C(55) 0.4(9) ? . . . .
H(1) C(2) C(48) O(4) -0.4 ? . . . .
H(1) C(2) C(48) C(55) -179.5 ? . . . .
O(30) C(3) C(39) C(18) -138.1(6) ? . . . .
O(30) C(3) C(39) C(41) 40.9(7) ? . . . .
N(3) C(3) C(39) C(18) 41.6(7) ? . . . .
N(3) C(3) C(39) C(41) -139.3(5) ? . . . .
N(2) C(5) C(26) N(1) 67.7(5) ? . . . .
N(2) C(5) C(26) C(46) 180.0(3) ? . . . .
N(2) C(5) C(26) H(5) -52.9 ? . . . .
N(13) C(5) C(26) N(1) -107.2(5) ? . . . .
N(13) C(5) C(26) C(46) 5.1(7) ? . . . .
N(13) C(5) C(26) H(5) 132.2 ? . . . .
O(3) C(17) C(22) C(35) -177.7(5) ? . . . .
O(3) C(17) C(22) C(38) 5.5(8) ? . . . .
N(4) C(17) C(22) C(35) 3.6(7) ? . . . .
N(4) C(17) C(22) C(38) -173.2(4) ? . . . .
N(4) C(18) C(21) C(45) -179.9(3) ? . . . .
N(4) C(18) C(21) H(3) -0.9 ? . . . .
C(39) C(18) C(21) C(45) 0.2(6) ? . . . .
C(39) C(18) C(21) H(3) 179.2 ? . . . .
N(4) C(18) C(39) C(3) 1.0(8) ? . . . .
N(4) C(18) C(39) C(41) -178.1(5) ? . . . .
C(21) C(18) C(39) C(3) -179.1(5) ? . . . .
C(21) C(18) C(39) C(41) 1.9(7) ? . . . .
C(32) C(19) C(20) C(24) -4.0(8) ? . . . .
C(32) C(19) C(20) C(29) 176.9(5) ? . . . .
H(2) C(19) C(20) C(24) 177.3 ? . . . .
H(2) C(19) C(20) C(29) -1.8 ? . . . .
C(20) C(19) C(32) C(34) 1.0(8) ? . . . .
C(20) C(19) C(32) H(8) 179.7 ? . . . .
H(2) C(19) C(32) C(34) 179.7 ? . . . .
H(2) C(19) C(32) H(8) -1.6 ? . . . .
C(19) C(20) C(24) N(2) -174.2(4) ? . . . .
C(19) C(20) C(24) C(25) 4.7(7) ? . . . .
C(29) C(20) C(24) N(2) 4.9(7) ? . . . .
C(29) C(20) C(24) C(25) -176.2(5) ? . . . .
C(19) C(20) C(29) O(2) 36.5(7) ? . . . .
C(19) C(20) C(29) N(1) -141.2(5) ? . . . .
C(24) C(20) C(29) O(2) -142.6(5) ? . . . .
C(24) C(20) C(29) N(1) 39.8(7) ? . . . .
C(18) C(21) C(45) C(27) -0.2(6) ? . . . .
C(18) C(21) C(45) H(16) -179.6 ? . . . .
H(3) C(21) C(45) C(27) -179.2 ? . . . .
H(3) C(21) C(45) H(16) 1.3 ? . . . .
C(17) C(22) C(35) O(5) -172.3(5) ? . . . .
C(17) C(22) C(35) N(5) 4.3(8) ? . . . .
C(38) C(22) C(35) O(5) 4.0(9) ? . . . .
C(38) C(22) C(35) N(5) -179.4(5) ? . . . .
C(17) C(22) C(38) C(23) -159.9(5) ? . . . .
C(17) C(22) C(38) H(10) 19.6 ? . . . .
C(35) C(22) C(38) C(23) 23.8(8) ? . . . .
C(35) C(22) C(38) H(10) -156.7 ? . . . .
O(6) C(23) C(38) C(22) 177.7(5) ? . . . .
O(6) C(23) C(38) H(10) -1.8 ? . . . .
C(49) C(23) C(38) C(22) 2.2(8) ? . . . .
C(49) C(23) C(38) H(10) -177.3 ? . . . .
O(6) C(23) C(49) C(53) 159.7(6) ? . . . .
O(6) C(23) C(49) H(21) -20.6 ? . . . .
C(38) C(23) C(49) C(53) -24.3(9) ? . . . .
C(38) C(23) C(49) H(21) 155.5 ? . . . .
N(2) C(24) C(25) C(34) 176.5(5) ? . . . .
N(2) C(24) C(25) H(4) -3.6 ? . . . .
C(20) C(24) C(25) C(34) -2.4(7) ? . . . .
C(20) C(24) C(25) H(4) 177.5 ? . . . .
C(24) C(25) C(34) C(32) -0.8(8) ? . . . .
C(24) C(25) C(34) H(9) 179.0 ? . . . .
H(4) C(25) C(34) C(32) 179.3 ? . . . .
H(4) C(25) C(34) H(9) -0.9 ? . . . .
N(1) C(26) C(46) C(54) 32.1(5) ? . . . .
N(1) C(26) C(46) H(17) 151.0 ? . . . .
N(1) C(26) C(46) H(18) -87.3 ? . . . .
C(5) C(26) C(46) C(54) -81.7(5) ? . . . .
C(5) C(26) C(46) H(17) 37.2 ? . . . .
C(5) C(26) C(46) H(18) 158.9 ? . . . .
H(5) C(26) C(46) C(54) 151.4 ? . . . .
H(5) C(26) C(46) H(17) -89.7 ? . . . .
H(5) C(26) C(46) H(18) 32.0 ? . . . .
C(45) C(27) C(41) C(39) 3.9(8) ? . . . .
C(45) C(27) C(41) H(11) -177.1 ? . . . .
H(6) C(27) C(41) C(39) -177.3 ? . . . .
H(6) C(27) C(41) H(11) 1.7 ? . . . .
C(41) C(27) C(45) C(21) -1.9(8) ? . . . .
C(41) C(27) C(45) H(16) 177.6 ? . . . .
H(6) C(27) C(45) C(21) 179.3 ? . . . .
H(6) C(27) C(45) H(16) -1.3 ? . . . .
N(3) C(28) C(36) N(4) 64.5(5) ? . . . .
N(3) C(28) C(36) N(5) -111.1(5) ? . . . .
C(51) C(28) C(36) N(4) 177.5(4) ? . . . .
C(51) C(28) C(36) N(5) 1.9(6) ? . . . .
H(7) C(28) C(36) N(4) -56.1 ? . . . .
H(7) C(28) C(36) N(5) 128.3 ? . . . .
N(3) C(28) C(51) C(43) 29.9(5) ? . . . .
N(3) C(28) C(51) H(22) 148.9 ? . . . .
N(3) C(28) C(51) H(23) -89.6 ? . . . .
C(36) C(28) C(51) C(43) -85.8(5) ? . . . .
C(36) C(28) C(51) H(22) 33.3 ? . . . .
C(36) C(28) C(51) H(23) 154.8 ? . . . .
H(7) C(28) C(51) C(43) 147.7 ? . . . .
H(7) C(28) C(51) H(22) -93.2 ? . . . .
H(7) C(28) C(51) H(23) 28.3 ? . . . .
C(19) C(32) C(34) C(25) 1.4(8) ? . . . .
C(19) C(32) C(34) H(9) -178.3 ? . . . .
H(8) C(32) C(34) C(25) -177.3 ? . . . .
H(8) C(32) C(34) H(9) 3.0 ? . . . .
C(3) C(39) C(41) C(27) 177.1(5) ? . . . .
C(3) C(39) C(41) H(11) -1.9 ? . . . .
C(18) C(39) C(41) C(27) -3.8(8) ? . . . .
C(18) C(39) C(41) H(11) 177.2 ? . . . .
N(3) C(42) C(43) C(51) 25.6(6) ? . . . .
N(3) C(42) C(43) H(14) 144.4 ? . . . .
N(3) C(42) C(43) H(15) -93.6 ? . . . .
H(12) C(42) C(43) C(51) -93.5 ? . . . .
H(12) C(42) C(43) H(14) 25.3 ? . . . .
H(12) C(42) C(43) H(15) 147.2 ? . . . .
H(13) C(42) C(43) C(51) 144.7 ? . . . .
H(13) C(42) C(43) H(14) -96.5 ? . . . .
H(13) C(42) C(43) H(15) 25.5 ? . . . .
C(42) C(43) C(51) C(28) -34.8(5) ? . . . .
C(42) C(43) C(51) H(22) -153.5 ? . . . .
C(42) C(43) C(51) H(23) 84.7 ? . . . .
H(14) C(43) C(51) C(28) -154.2 ? . . . .
H(14) C(43) C(51) H(22) 87.1 ? . . . .
H(14) C(43) C(51) H(23) -34.7 ? . . . .
H(15) C(43) C(51) C(28) 84.5 ? . . . .
H(15) C(43) C(51) H(22) -34.2 ? . . . .
H(15) C(43) C(51) H(23) -156.0 ? . . . .
C(26) C(46) C(54) C(47) -36.9(5) ? . . . .
C(26) C(46) C(54) H(26) 82.2 ? . . . .
C(26) C(46) C(54) H(27) -156.3 ? . . . .
H(17) C(46) C(54) C(47) -155.6 ? . . . .
H(17) C(46) C(54) H(26) -36.5 ? . . . .
H(17) C(46) C(54) H(27) 85.0 ? . . . .
H(18) C(46) C(54) C(47) 82.3 ? . . . .
H(18) C(46) C(54) H(26) -158.6 ? . . . .
H(18) C(46) C(54) H(27) -37.2 ? . . . .
N(1) C(47) C(54) C(46) 26.2(5) ? . . . .
N(1) C(47) C(54) H(26) -93.1 ? . . . .
N(1) C(47) C(54) H(27) 145.3 ? . . . .
H(19) C(47) C(54) C(46) -92.7 ? . . . .
H(19) C(47) C(54) H(26) 148.0 ? . . . .
H(19) C(47) C(54) H(27) 26.4 ? . . . .
H(20) C(47) C(54) C(46) 145.2 ? . . . .
H(20) C(47) C(54) H(26) 25.9 ? . . . .
H(20) C(47) C(54) H(27) -95.7 ? . . . .
O(4) C(48) C(55) C(52) 165.0(6) ? . . . .
O(4) C(48) C(55) H(28) -15.8 ? . . . .
C(2) C(48) C(55) C(52) -15(1) ? . . . .
C(2) C(48) C(55) H(28) 163.4 ? . . . .
C(23) C(49) C(53) O(5) -8.6(9) ? . . . .
C(23) C(49) C(53) H(25) 170.4 ? . . . .
H(21) C(49) C(53) O(5) 171.6 ? . . . .
H(21) C(49) C(53) H(25) -9.4 ? . . . .
O(12) C(52) C(55) C(48) 42(1) ? . . . .
O(12) C(52) C(55) H(28) -136.8 ? . . . .
O(11) C(52) C(55) C(48) -5(1) ? . . . .
O(11) C(52) C(55) H(28) 175.1 ? . . . .
H(24) C(52) C(55) C(48) 178.2 ? . . . .
H(24) C(52) C(55) H(28) -0.9 ? . . . .
